data_2237483
loop_
_publ_author_name
'Li, Bin'

_publ_section_title
;
 Diaquabis{5-(pyridin-2-yl-\k<i>N</i>)-3-[4-(pyridin-4-yl)phenyl]-1<i>H</i>-1,2,4-triazol-1-ido-\k<i>N</i>^1^}cobalt(II)
;
_journal_coeditor_code HB7033
_journal_issue 3
_journal_name_full 'Acta Crystallographica Section E'
_journal_page_first m141
_journal_paper_doi 10.1107/S1600536813003243
_journal_volume 69
_journal_year 2013
_chemical_formula_iupac '[Co (C18 H12 N5)2 (H2 O)2]'
_chemical_formula_moiety 'C36 H28 Co N10 O2'
_chemical_formula_sum 'C36 H28 Co N10 O2'
_chemical_formula_weight 691.61
_chemical_name_systematic
Diaquabis{5-(pyridin-2-yl-\k<i>N</i>)-3-[4-(pyridin-4-yl)phenyl]-1<i>H</i>-1,2,4-triazol-1-ido-\k<i>N</i>^1^}cobalt(II)
_space_group_IT_number 14
_symmetry_cell_setting monoclinic
_symmetry_space_group_name_Hall '-P 2ybc'
_symmetry_space_group_name_H-M 'P 1 21/c 1'
_atom_sites_solution_hydrogens geom
_atom_sites_solution_primary direct
_atom_sites_solution_secondary difmap
_audit_creation_method SHELXL-97
_cell_angle_alpha 90.00
_cell_angle_beta 101.1580(10)
_cell_angle_gamma 90.00
_cell_formula_units_Z 2
_cell_length_a 13.2407(17)
_cell_length_b 11.9355(16)
_cell_length_c 9.8644(13)
_cell_measurement_reflns_used 3600
_cell_measurement_temperature 296(2)
_cell_measurement_theta_max 26.51
_cell_measurement_theta_min 2.32
_cell_volume 1529.4(3)
_computing_cell_refinement 'SAINT-Plus (Bruker, 2001)'
_computing_data_collection 'APEX2 (Bruker, 2004)'
_computing_data_reduction 'SAINT-Plus (Bruker, 2001)'
_computing_molecular_graphics 'SHELXTL (Sheldrick, 2008)'
_computing_publication_material 'SHELXTL (Sheldrick, 2008)'
_computing_structure_refinement 'SHELXL97 (Sheldrick, 2008)'
_computing_structure_solution 'SHELXS97 (Sheldrick, 2008)'
_diffrn_ambient_temperature 296(2)
_diffrn_measured_fraction_theta_full 1.000
_diffrn_measured_fraction_theta_max 1.000
_diffrn_measurement_device_type 'Bruker APEXII CCD'
_diffrn_measurement_method \w
_diffrn_radiation_monochromator graphite
_diffrn_radiation_source 'fine-focus sealed tube'
_diffrn_radiation_type MoK\a
_diffrn_radiation_wavelength 0.71073
_diffrn_reflns_av_R_equivalents 0.0298
_diffrn_reflns_av_sigmaI/netI 0.0276
_diffrn_reflns_limit_h_max 15
_diffrn_reflns_limit_h_min -15
_diffrn_reflns_limit_k_max 14
_diffrn_reflns_limit_k_min -13
_diffrn_reflns_limit_l_max 11
_diffrn_reflns_limit_l_min -11
_diffrn_reflns_number 10448
_diffrn_reflns_theta_full 25.00
_diffrn_reflns_theta_max 25.00
_diffrn_reflns_theta_min 2.32
_diffrn_standards_decay_% 0
_diffrn_standards_interval_count 0
_diffrn_standards_interval_time 0
_diffrn_standards_number 0
_exptl_absorpt_coefficient_mu 0.615
_exptl_absorpt_correction_T_max 0.9525
_exptl_absorpt_correction_T_min 0.9299
_exptl_absorpt_correction_type multi-scan
_exptl_absorpt_process_details '(SADABS; Bruker, 2001)'
_exptl_crystal_colour red
_exptl_crystal_density_diffrn 1.502
_exptl_crystal_density_method 'not measured'
_exptl_crystal_description block
_exptl_crystal_F_000 714
_exptl_crystal_size_max 0.12
_exptl_crystal_size_mid 0.10
_exptl_crystal_size_min 0.08
_refine_diff_density_max 1.054
_refine_diff_density_min -0.393
_refine_ls_extinction_method none
_refine_ls_goodness_of_fit_ref 1.001
_refine_ls_hydrogen_treatment mixed
_refine_ls_matrix_type full
_refine_ls_number_parameters 229
_refine_ls_number_reflns 2703
_refine_ls_number_restraints 3
_refine_ls_restrained_S_all 1.000
_refine_ls_R_factor_all 0.0571
_refine_ls_R_factor_gt 0.0460
_refine_ls_shift/su_max 0.016
_refine_ls_shift/su_mean 0.001
_refine_ls_structure_factor_coef Fsqd
_refine_ls_weighting_details 'calc w=1/[\s^2^(Fo^2^)+(0.0840P)^2^+1.4448P] where P=(Fo^2^+2Fc^2^)/3'
_refine_ls_weighting_scheme calc
_refine_ls_wR_factor_gt 0.1291
_refine_ls_wR_factor_ref 0.1386
_reflns_number_gt 2227
_reflns_number_total 2703
_reflns_threshold_expression I>2\s(I)
_cod_data_source_file hb7033.cif
_cod_data_source_block I
_cod_original_sg_symbol_H-M 'P 21/c'
_cod_database_code 2237483
_cod_database_fobs_code 2237483

loop_
_symmetry_equiv_pos_as_xyz
'x, y, z'
'-x, y+1/2, -z+1/2'
'-x, -y, -z'
'x, -y-1/2, z-1/2'

loop_
_atom_site_type_symbol
_atom_site_label
_atom_site_fract_x
_atom_site_fract_y
_atom_site_fract_z
_atom_site_U_iso_or_equiv
_atom_site_adp_type
_atom_site_calc_flag
_atom_site_refinement_flags
_atom_site_occupancy
_atom_site_symmetry_multiplicity
C C1 0.3746(2) 0.2081(2) -0.1267(3) 0.0338(7) Uani d . 1 1
H H1 0.3430 0.1589 -0.1950 0.041 Uiso calc R 1 1
C C2 0.3481(2) 0.3190(3) -0.1381(3) 0.0399(7) Uani d . 1 1
H H2 0.2998 0.3446 -0.2131 0.048 Uiso calc R 1 1
C C3 0.3941(3) 0.3920(3) -0.0371(3) 0.0417(8) Uani d . 1 1
H H3 0.3774 0.4677 -0.0429 0.050 Uiso calc R 1 1
C C4 0.4652(2) 0.3519(2) 0.0731(3) 0.0364(7) Uani d . 1 1
H H4 0.4965 0.3999 0.1430 0.044 Uiso calc R 1 1
C C5 0.4892(2) 0.2395(2) 0.0780(3) 0.0269(6) Uani d . 1 1
C C6 0.5661(2) 0.1858(2) 0.1853(3) 0.0272(6) Uani d . 1 1
C C7 0.6826(2) 0.1420(2) 0.3514(3) 0.0297(6) Uani d . 1 1
C C8 0.7641(2) 0.1417(3) 0.4764(3) 0.0338(7) Uani d . 1 1
C C9 0.7837(2) 0.2303(3) 0.5675(3) 0.0433(8) Uani d . 1 1
H H9 0.7434 0.2946 0.5518 0.052 Uiso calc R 1 1
C C10 0.8626(3) 0.2249(3) 0.6818(3) 0.0478(9) Uani d . 1 1
H H10 0.8741 0.2858 0.7416 0.057 Uiso calc R 1 1
C C11 0.9247(2) 0.1313(3) 0.7094(3) 0.0421(8) Uani d . 1 1
C C12 0.9022(3) 0.0412(3) 0.6208(4) 0.0563(10) Uani d . 1 1
H H12 0.9412 -0.0238 0.6380 0.068 Uiso calc R 1 1
C C13 0.8234(3) 0.0457(3) 0.5078(4) 0.0522(9) Uani d . 1 1
H H13 0.8095 -0.0169 0.4510 0.063 Uiso calc R 1 1
C C14 1.0128(2) 0.1248(3) 0.8284(3) 0.0467(8) Uani d . 1 1
C C15 1.0235(4) 0.1889(6) 0.9427(5) 0.112(2) Uani d . 1 1
H H15 0.9742 0.2425 0.9511 0.134 Uiso calc R 1 1
C C16 1.1092(4) 0.1743(7) 1.0485(5) 0.120(3) Uani d . 1 1
H H16 1.1146 0.2213 1.1248 0.144 Uiso calc R 1 1
C C17 1.1763(4) 0.0477(5) 0.9319(5) 0.0846(15) Uani d . 1 1
H H17 1.2307 0.0008 0.9225 0.102 Uiso calc R 1 1
C C18 1.0955(3) 0.0567(4) 0.8218(5) 0.0771(14) Uani d . 1 1
H H18 1.0967 0.0162 0.7416 0.093 Uiso calc R 1 1
Co Co1 0.5000 0.0000 0.0000 0.0298(2) Uani d S 1 2
N N1 0.44390(18) 0.16760(19) -0.0215(2) 0.0289(5) Uani d . 1 1
N N2 0.58648(18) 0.07828(19) 0.1693(2) 0.0320(6) Uani d . 1 1
N N3 0.66303(19) 0.0488(2) 0.2766(2) 0.0349(6) Uani d . 1 1
N N4 0.62453(18) 0.23101(19) 0.2988(2) 0.0292(5) Uani d . 1 1
N N5 1.1817(3) 0.1015(4) 1.0501(3) 0.0734(11) Uani d . 1 1
O O1 0.38664(16) -0.04573(19) 0.1239(2) 0.0397(5) Uani d D 1 1
H H1W 0.374(3) -0.1106(9) 0.143(4) 0.080 Uiso d D 1 1
H H2W 0.343(2) 0.000(2) 0.137(5) 0.080 Uiso d D 1 1

loop_
_atom_site_aniso_label
_atom_site_aniso_U_11
_atom_site_aniso_U_22
_atom_site_aniso_U_33
_atom_site_aniso_U_12
_atom_site_aniso_U_13
_atom_site_aniso_U_23
C1 0.0342(16) 0.0313(15) 0.0302(15) -0.0007(13) -0.0078(12) -0.0025(12)
C2 0.0414(18) 0.0360(17) 0.0355(16) 0.0070(14) -0.0091(13) 0.0047(13)
C3 0.0509(19) 0.0282(16) 0.0403(17) 0.0097(14) -0.0055(15) 0.0020(13)
C4 0.0434(18) 0.0278(15) 0.0326(15) -0.0004(13) -0.0061(13) -0.0049(12)
C5 0.0279(14) 0.0255(14) 0.0247(14) -0.0014(11) -0.0013(11) -0.0008(11)
C6 0.0281(14) 0.0240(14) 0.0263(13) -0.0018(11) -0.0031(11) -0.0011(11)
C7 0.0290(15) 0.0313(15) 0.0249(13) -0.0009(12) -0.0040(11) -0.0001(12)
C8 0.0297(15) 0.0365(16) 0.0299(15) 0.0003(13) -0.0072(12) -0.0004(13)
C9 0.0383(18) 0.0457(19) 0.0400(17) 0.0101(15) -0.0072(14) -0.0099(15)
C10 0.0400(18) 0.058(2) 0.0383(17) 0.0087(16) -0.0099(14) -0.0203(16)
C11 0.0351(17) 0.057(2) 0.0291(15) 0.0027(15) -0.0069(13) -0.0035(15)
C12 0.054(2) 0.049(2) 0.053(2) 0.0133(18) -0.0222(17) -0.0011(18)
C13 0.057(2) 0.0392(19) 0.048(2) 0.0050(17) -0.0210(17) -0.0101(16)
C14 0.0330(17) 0.068(2) 0.0334(17) 0.0039(16) -0.0072(14) -0.0032(16)
C15 0.068(3) 0.191(7) 0.059(3) 0.050(4) -0.033(2) -0.052(4)
C16 0.080(4) 0.207(8) 0.056(3) 0.034(4) -0.030(3) -0.055(4)
C17 0.058(3) 0.108(4) 0.075(3) 0.013(3) -0.021(2) 0.004(3)
C18 0.060(3) 0.094(4) 0.065(3) 0.023(3) -0.019(2) -0.012(2)
Co1 0.0330(3) 0.0221(3) 0.0275(3) 0.0006(2) -0.0110(2) -0.0016(2)
N1 0.0292(13) 0.0253(12) 0.0272(12) -0.0005(10) -0.0066(10) -0.0006(10)
N2 0.0336(13) 0.0268(13) 0.0291(12) 0.0000(10) -0.0104(10) -0.0005(10)
N3 0.0372(14) 0.0288(13) 0.0309(13) 0.0006(11) -0.0133(11) -0.0008(11)
N4 0.0304(13) 0.0268(13) 0.0263(12) -0.0010(10) -0.0043(10) -0.0035(10)
N5 0.0438(19) 0.121(3) 0.0461(19) 0.004(2) -0.0148(15) 0.004(2)
O1 0.0389(12) 0.0321(11) 0.0441(12) 0.0015(10) -0.0019(10) 0.0062(11)

loop_
_atom_type_symbol
_atom_type_description
_atom_type_scat_dispersion_real
_atom_type_scat_dispersion_imag
_atom_type_scat_source
C C 0.0033 0.0016 'International Tables Vol C Tables 4.2.6.8 and 6.1.1.4'
H H 0.0000 0.0000 'International Tables Vol C Tables 4.2.6.8 and 6.1.1.4'
N N 0.0061 0.0033 'International Tables Vol C Tables 4.2.6.8 and 6.1.1.4'
O O 0.0106 0.0060 'International Tables Vol C Tables 4.2.6.8 and 6.1.1.4'
Co Co 0.3494 0.9721 'International Tables Vol C Tables 4.2.6.8 and 6.1.1.4'

loop_
_geom_angle_atom_site_label_1
_geom_angle_atom_site_label_2
_geom_angle_atom_site_label_3
_geom_angle_site_symmetry_1
_geom_angle_site_symmetry_3
_geom_angle
N1 C1 C2 . . 122.8(3)
N1 C1 H1 . . 118.6
C2 C1 H1 . . 118.6
C1 C2 C3 . . 118.8(3)
C1 C2 H2 . . 120.6
C3 C2 H2 . . 120.6
C2 C3 C4 . . 119.4(3)
C2 C3 H3 . . 120.3
C4 C3 H3 . . 120.3
C5 C4 C3 . . 118.9(3)
C5 C4 H4 . . 120.5
C3 C4 H4 . . 120.5
N1 C5 C4 . . 121.7(2)
N1 C5 C6 . . 113.3(2)
C4 C5 C6 . . 125.0(2)
N2 C6 N4 . . 112.9(2)
N2 C6 C5 . . 117.7(2)
N4 C6 C5 . . 129.3(2)
N3 C7 N4 . . 114.0(2)
N3 C7 C8 . . 119.6(3)
N4 C7 C8 . . 126.3(3)
C9 C8 C13 . . 117.4(3)
C9 C8 C7 . . 124.0(3)
C13 C8 C7 . . 118.6(3)
C8 C9 C10 . . 120.9(3)
C8 C9 H9 . . 119.6
C10 C9 H9 . . 119.6
C9 C10 C11 . . 121.7(3)
C9 C10 H10 . . 119.2
C11 C10 H10 . . 119.2
C12 C11 C10 . . 117.2(3)
C12 C11 C14 . . 119.9(3)
C10 C11 C14 . . 122.9(3)
C13 C12 C11 . . 121.4(3)
C13 C12 H12 . . 119.3
C11 C12 H12 . . 119.3
C12 C13 C8 . . 121.4(3)
C12 C13 H13 . . 119.3
C8 C13 H13 . . 119.3
C15 C14 C18 . . 114.8(4)
C15 C14 C11 . . 124.8(4)
C18 C14 C11 . . 120.2(3)
C14 C15 C16 . . 119.6(5)
C14 C15 H15 . . 120.2
C16 C15 H15 . . 120.2
N5 C16 C15 . . 126.0(5)
N5 C16 H16 . . 117.0
C15 C16 H16 . . 117.0
N5 C17 C18 . . 124.1(5)
N5 C17 H17 . . 117.9
C18 C17 H17 . . 117.9
C17 C18 C14 . . 121.0(4)
C17 C18 H18 . . 119.5
C14 C18 H18 . . 119.5
N2 Co1 N2 3_655 . 180.00(19)
N2 Co1 N1 3_655 . 102.53(9)
N2 Co1 N1 . . 77.47(9)
N2 Co1 N1 3_655 3_655 77.47(9)
N2 Co1 N1 . 3_655 102.53(9)
N1 Co1 N1 . 3_655 180.00(12)
N2 Co1 O1 3_655 3_655 89.65(9)
N2 Co1 O1 . 3_655 90.35(9)
N1 Co1 O1 . 3_655 88.49(9)
N1 Co1 O1 3_655 3_655 91.51(9)
N2 Co1 O1 3_655 . 90.35(9)
N2 Co1 O1 . . 89.65(9)
N1 Co1 O1 . . 91.51(9)
N1 Co1 O1 3_655 . 88.49(9)
O1 Co1 O1 3_655 . 180.00(15)
C1 N1 C5 . . 118.4(2)
C1 N1 Co1 . . 126.26(19)
C5 N1 Co1 . . 115.22(18)
C6 N2 N3 . . 107.2(2)
C6 N2 Co1 . . 116.21(18)
N3 N2 Co1 . . 136.62(19)
C7 N3 N2 . . 104.5(2)
C6 N4 C7 . . 101.4(2)
C16 N5 C17 . . 113.7(4)
Co1 O1 H1W . . 124(2)
Co1 O1 H2W . . 120(2)
H1W O1 H2W . . 114.6(2)

loop_
_geom_bond_atom_site_label_1
_geom_bond_atom_site_label_2
_geom_bond_site_symmetry_2
_geom_bond_distance
_geom_bond_publ_flag
C1 N1 . 1.336(4) ?
C1 C2 . 1.368(4) ?
C1 H1 . 0.9300 ?
C2 C3 . 1.374(4) ?
C2 H2 . 0.9300 ?
C3 C4 . 1.379(4) ?
C3 H3 . 0.9300 ?
C4 C5 . 1.377(4) ?
C4 H4 . 0.9300 ?
C5 N1 . 1.353(3) ?
C5 C6 . 1.466(4) ?
C6 N2 . 1.328(4) ?
C6 N4 . 1.344(3) ?
C7 N3 . 1.333(4) ?
C7 N4 . 1.354(4) ?
C7 C8 . 1.473(4) ?
C8 C9 . 1.379(4) ?
C8 C13 . 1.391(5) ?
C9 C10 . 1.381(4) ?
C9 H9 . 0.9300 ?
C10 C11 . 1.383(5) ?
C10 H10 . 0.9300 ?
C11 C12 . 1.381(5) ?
C11 C14 . 1.488(4) ?
C12 C13 . 1.372(5) ?
C12 H12 . 0.9300 ?
C13 H13 . 0.9300 ?
C14 C15 . 1.348(6) ?
C14 C18 . 1.375(6) ?
C15 C16 . 1.395(6) ?
C15 H15 . 0.9300 ?
C16 N5 . 1.293(7) ?
C16 H16 . 0.9300 ?
C17 N5 . 1.321(6) ?
C17 C18 . 1.374(6) ?
C17 H17 . 0.9300 ?
C18 H18 . 0.9300 ?
Co1 N2 3_655 2.057(2) ?
Co1 N2 . 2.057(2) y
Co1 N1 . 2.130(2) y
Co1 N1 3_655 2.130(2) ?
Co1 O1 3_655 2.181(2) ?
Co1 O1 . 2.181(2) y
N2 N3 . 1.363(3) ?
O1 H1W . 0.8200(11) ?
O1 H2W . 0.8200(11) ?

loop_
_geom_hbond_atom_site_label_D
_geom_hbond_atom_site_label_H
_geom_hbond_atom_site_label_A
_geom_hbond_site_symmetry_A
_geom_hbond_distance_DH
_geom_hbond_distance_HA
_geom_hbond_distance_DA
_geom_hbond_angle_DHA
O1 H1W N4 2_645 0.8200(11) 1.976(8) 2.783(3) 168(4)
O1 H2W N5 1_454 0.8200(11) 2.46(3) 3.196(4) 150(5)
